data_4111661
loop_
_publ_author_name
'Evgeny V. Dikarev'
'Haitao Zhang'
'Bo Li'

_publ_section_title
;
 Heterometallic Bismuth-Transition Metal Homoleptic \b-Diketonates
;
_journal_name_full 'Journal of the American Chemical Society'
_journal_page_first 6156
_journal_page_last 6157
_journal_paper_doi 10.1021/ja051265m
_journal_volume 127
_journal_year 2005
_chemical_formula_moiety 'Bi2 Co (C F3 C O C H C O C F3)8'
_chemical_formula_sum 'C40 H8 Bi2 Co F48 O16'
_chemical_formula_weight 2133.35
_chemical_name_systematic
; 
 di(bis(1,1,1,5,5,5-hexafluoroacetylacetonato)-(mu2-1,1,1,5,5,5-hexafluoro-
 acetylacetonato)-bismuth(iii))-bis(1,1,1,5,5,5-hexafluoroacetylacetonato)-
 cobalt(ii) 
;
_space_group_IT_number 2
_symmetry_cell_setting triclinic
_symmetry_space_group_name_Hall '-P 1'
_symmetry_space_group_name_H-M 'P -1'
_atom_sites_solution_hydrogens geom
_atom_sites_solution_primary direct
_atom_sites_solution_secondary difmap
_audit_creation_method SHELXL-97
_cell_angle_alpha 107.6880(10)
_cell_angle_beta 93.6700(10)
_cell_angle_gamma 111.0240(10)
_cell_formula_units_Z 1
_cell_length_a 8.7556(6)
_cell_length_b 11.7149(7)
_cell_length_c 16.9468(11)
_cell_measurement_reflns_used 5505
_cell_measurement_temperature 173(2)
_cell_measurement_theta_max 28.28
_cell_measurement_theta_min 2.53
_cell_volume 1516.29(17)
_computing_cell_refinement 'SMART, SAINT'
_computing_data_collection SMART
_computing_data_reduction SAINT
_computing_molecular_graphics 'SHELXP-93 (Sheldrick, 1993)'
_computing_publication_material 'SHELXCIF-93 (Sheldrick, 1993)'
_computing_structure_refinement 'SHELXL-97 (Sheldrick, 1997)'
_computing_structure_solution 'SHELXS-97 (Sheldrick, 1990)'
_diffrn_ambient_temperature 173(2)
_diffrn_measured_fraction_theta_full 0.904
_diffrn_measured_fraction_theta_max 0.904
_diffrn_measurement_device_type 'Bruker SMART APEX CCD'
_diffrn_measurement_method '0.3 deg wide \w exposures'
_diffrn_radiation_monochromator graphite
_diffrn_radiation_source 'fine-focus sealed tube'
_diffrn_radiation_type MoK\a
_diffrn_radiation_wavelength 0.71073
_diffrn_reflns_av_R_equivalents 0.0138
_diffrn_reflns_av_sigmaI/netI 0.0226
_diffrn_reflns_limit_h_max 11
_diffrn_reflns_limit_h_min -11
_diffrn_reflns_limit_k_max 15
_diffrn_reflns_limit_k_min -15
_diffrn_reflns_limit_l_max 22
_diffrn_reflns_limit_l_min -22
_diffrn_reflns_number 13292
_diffrn_reflns_theta_full 28.29
_diffrn_reflns_theta_max 28.29
_diffrn_reflns_theta_min 1.95
_diffrn_standards_decay_% 0
_diffrn_standards_interval_count na
_diffrn_standards_interval_time na
_diffrn_standards_number 'none (area detector data)'
_exptl_absorpt_coefficient_mu 6.270
_exptl_absorpt_correction_T_max 0.7876
_exptl_absorpt_correction_T_min 0.3527
_exptl_absorpt_correction_type 'multi-scan (SADABS)'
_exptl_crystal_colour pale-rose
_exptl_crystal_density_diffrn 2.336
_exptl_crystal_density_method none
_exptl_crystal_description plate
_exptl_crystal_F_000 1001
_exptl_crystal_size_max 0.21
_exptl_crystal_size_mid 0.16
_exptl_crystal_size_min 0.04
_refine_diff_density_max 0.910
_refine_diff_density_min -0.788
_refine_diff_density_rms 0.122
_refine_ls_extinction_coef na
_refine_ls_extinction_method none
_refine_ls_goodness_of_fit_ref 1.041
_refine_ls_hydrogen_treatment noref
_refine_ls_matrix_type full
_refine_ls_number_parameters 532
_refine_ls_number_reflns 6814
_refine_ls_number_restraints 122
_refine_ls_restrained_S_all 1.063
_refine_ls_R_factor_all 0.0350
_refine_ls_R_factor_gt 0.0325
_refine_ls_shift/su_max 0.002
_refine_ls_shift/su_mean 0.000
_refine_ls_structure_factor_coef Fsqd
_refine_ls_weighting_details 'calc w=1/[\s^2^(Fo^2^)+(0.0589P)^2^+2.2610P] where P=(Fo^2^+2Fc^2^)/3'
_refine_ls_weighting_scheme calc
_refine_ls_wR_factor_gt 0.0871
_refine_ls_wR_factor_ref 0.0886
_reflns_number_gt 6345
_reflns_number_total 6814
_reflns_threshold_expression >2sigma(I)
_cod_data_source_file ja051265msi20050226_020629.cif
_cod_data_source_block Bi2Co(hfac)8_(3)
_cod_database_code 4111661

loop_
_symmetry_equiv_pos_as_xyz
'x, y, z'
'-x, -y, -z'

loop_
_atom_site_label
_atom_site_type_symbol
_atom_site_fract_x
_atom_site_fract_y
_atom_site_fract_z
_atom_site_U_iso_or_equiv
_atom_site_adp_type
_atom_site_occupancy
_atom_site_symmetry_multiplicity
_atom_site_calc_flag
_atom_site_refinement_flags
_atom_site_disorder_assembly
_atom_site_disorder_group
Bi1 Bi -0.060056(18) 0.627419(15) 0.707096(9) 0.03353(7) Uani 1 1 d . A .
Co1 Co 0.0000 0.5000 0.5000 0.02932(16) Uani 1 2 d S . .
O1 O 0.0750(4) 0.3533(3) 0.4592(2) 0.0345(6) Uani 1 1 d . . .
O2 O 0.1842(4) 0.6077(3) 0.4550(2) 0.0339(6) Uani 1 1 d . . .
O3 O -0.0391(4) 0.4278(3) 0.7212(2) 0.0416(7) Uani 1 1 d . A .
O4 O 0.1471(4) 0.5735(3) 0.63039(19) 0.0349(6) Uani 1 1 d . A .
O5 O 0.1418(4) 0.8206(3) 0.7030(2) 0.0439(7) Uani 1 1 d . . .
O6 O -0.1217(5) 0.7985(3) 0.7871(2) 0.0464(8) Uani 1 1 d . . .
O7 O -0.2212(4) 0.5565(4) 0.8018(2) 0.0451(8) Uani 1 1 d . . .
O8 O 0.1320(4) 0.6952(4) 0.8165(2) 0.0480(8) Uani 1 1 d . . .
C1 C 0.1094(8) 0.1593(6) 0.4456(4) 0.0519(13) Uani 1 1 d . . .
F1 F 0.2150(7) 0.1762(6) 0.5093(3) 0.1118(19) Uani 1 1 d . . .
F2 F 0.0112(7) 0.0333(4) 0.4187(3) 0.0911(15) Uani 1 1 d . . .
F3 F 0.1845(6) 0.1787(4) 0.3837(3) 0.0785(13) Uani 1 1 d . . .
C2 C 0.0150(6) 0.2476(4) 0.4735(3) 0.0354(9) Uani 1 1 d . . .
C3 C 0.2085(5) 0.7201(4) 0.4569(3) 0.0350(9) Uani 1 1 d . . .
C4 C 0.1195(6) 0.7951(5) 0.4880(3) 0.0396(10) Uani 1 1 d . . .
H4 H 0.1516 0.8788 0.4830 0.047 Uiso 1 1 calc R . .
C5 C 0.3614(6) 0.7843(5) 0.4212(4) 0.0475(12) Uani 1 1 d . . .
F4 F 0.4903(4) 0.8616(4) 0.4841(3) 0.0708(10) Uani 1 1 d . . .
F5 F 0.3346(5) 0.8572(4) 0.3799(3) 0.0692(10) Uani 1 1 d . . .
F6 F 0.4037(5) 0.6953(3) 0.3692(3) 0.0659(10) Uani 1 1 d . . .
C6 C 0.0686(9) 0.3015(6) 0.7715(4) 0.0622(15) Uani 1 1 d D A 1
F7 F -0.0272(16) 0.3114(13) 0.8327(8) 0.069(3) Uiso 0.40 1 d PD A 1
F8 F 0.2157(10) 0.3124(11) 0.8100(8) 0.056(2) Uiso 0.40 1 d PD A 1
F9 F -0.0020(18) 0.1853(9) 0.7150(6) 0.064(2) Uiso 0.40 1 d PD A 1
F7X F -0.0822(17) 0.2533(18) 0.7931(13) 0.085(4) Uiso 0.30 1 d PD A 2
F8X F 0.1815(19) 0.3393(15) 0.8368(9) 0.071(4) Uiso 0.30 1 d PD A 2
F9X F 0.080(3) 0.2048(17) 0.7110(10) 0.100(6) Uiso 0.30 1 d PD A 2
F7Y F 0.071(3) 0.3555(17) 0.8532(9) 0.091(5) Uiso 0.30 1 d PD A 3
F8Y F 0.198(2) 0.264(2) 0.7659(15) 0.101(5) Uiso 0.30 1 d PD A 3
F9Y F -0.0615(17) 0.1936(12) 0.7368(10) 0.070(4) Uiso 0.30 1 d PD A 3
C7 C 0.0853(8) 0.4059(5) 0.7311(4) 0.0515(12) Uani 1 1 d . . .
C8 C 0.2388(8) 0.4621(6) 0.7068(4) 0.0532(13) Uani 1 1 d . A .
H8 H 0.3313 0.4449 0.7239 0.064 Uiso 1 1 calc R . .
C9 C 0.2572(6) 0.5401(5) 0.6597(3) 0.0460(11) Uani 1 1 d . . .
C10 C 0.4259(7) 0.5951(6) 0.6376(4) 0.0542(13) Uani 1 1 d D A 1
F10 F 0.4858(13) 0.7314(8) 0.6700(9) 0.061(2) Uiso 0.40 1 d PD A 1
F11 F 0.5391(12) 0.5646(12) 0.6721(8) 0.049(2) Uiso 0.40 1 d PD A 1
F12 F 0.4192(10) 0.5620(12) 0.5528(4) 0.0451(18) Uiso 0.40 1 d PD A 1
F10X F 0.5106(18) 0.7227(11) 0.7006(9) 0.068(4) Uiso 0.30 1 d PD A 2
F11X F 0.5335(16) 0.5417(13) 0.6453(10) 0.056(4) Uiso 0.30 1 d PD A 2
F12X F 0.4327(14) 0.6195(14) 0.5651(7) 0.053(3) Uiso 0.30 1 d PD A 2
F10Y F 0.455(2) 0.7122(14) 0.6253(13) 0.087(5) Uiso 0.30 1 d PD A 3
F11Y F 0.5663(15) 0.6167(15) 0.6790(9) 0.066(4) Uiso 0.30 1 d PD A 3
F12Y F 0.4044(18) 0.5080(15) 0.5557(8) 0.069(4) Uiso 0.30 1 d PD A 3
C11 C 0.3657(8) 1.0242(6) 0.7433(5) 0.0715(19) Uani 1 1 d D B 1
F13 F 0.473(2) 0.9712(17) 0.7339(12) 0.092(4) Uiso 0.34 1 d PD B 1
F14 F 0.432(2) 1.1342(12) 0.8091(8) 0.072(3) Uiso 0.34 1 d PD B 1
F15 F 0.3266(17) 1.0587(18) 0.6799(10) 0.057(3) Uiso 0.34 1 d PD B 1
F13X F 0.5295(19) 1.050(3) 0.7591(15) 0.135(7) Uiso 0.33 1 d PD B 2
F14X F 0.370(4) 1.135(2) 0.7968(15) 0.157(13) Uiso 0.33 1 d PD B 2
F15X F 0.342(2) 1.025(2) 0.6644(9) 0.092(7) Uiso 0.33 1 d PD B 2
F13Y F 0.4514(18) 0.9656(13) 0.6930(10) 0.081(4) Uiso 0.33 1 d PD C 3
F14Y F 0.480(2) 1.0965(18) 0.8109(9) 0.098(5) Uiso 0.33 1 d PD C 3
F15Y F 0.323(3) 1.095(2) 0.7096(16) 0.124(9) Uiso 0.33 1 d PD C 3
C15 C -0.1374(10) 0.9805(7) 0.8863(5) 0.077(2) Uani 1 1 d D B 1
F16 F 0.0147(14) 1.0542(13) 0.8902(9) 0.095(4) Uiso 0.40 1 d PD B 1
F17 F -0.1648(17) 1.0003(14) 0.9651(7) 0.089(3) Uiso 0.40 1 d PD B 1
F18 F -0.253(2) 0.9902(17) 0.8389(9) 0.058(3) Uiso 0.40 1 d PD B 1
F16X F -0.0429(16) 1.1136(10) 0.9161(9) 0.061(3) Uiso 0.30 1 d PD B 2
F17X F -0.152(2) 0.9387(19) 0.9487(11) 0.086(5) Uiso 0.30 1 d PD B 2
F18X F -0.2919(15) 0.9582(15) 0.8496(9) 0.061(4) Uiso 0.30 1 d PD B 2
F16Y F -0.031(2) 1.0985(14) 0.9422(12) 0.096(6) Uiso 0.30 1 d PD D 3
F17Y F -0.222(2) 0.9131(17) 0.9278(12) 0.091(5) Uiso 0.30 1 d PD D 3
F18Y F -0.223(3) 1.007(3) 0.8308(15) 0.110(12) Uiso 0.30 1 d PD D 3
C16 C -0.3079(10) 0.5278(8) 0.9242(4) 0.074(2) Uani 1 1 d D B 1
F19 F -0.4577(11) 0.4499(12) 0.8805(6) 0.059(2) Uiso 0.40 1 d PD B 1
F20 F -0.3140(18) 0.6375(12) 0.9871(8) 0.083(4) Uiso 0.40 1 d PD B 1
F21 F -0.255(2) 0.4818(15) 0.9790(9) 0.103(4) Uiso 0.40 1 d PD B 1
F19X F -0.4595(16) 0.5036(19) 0.8903(10) 0.080(5) Uiso 0.30 1 d PD B 2
F20X F -0.281(3) 0.584(2) 1.0064(9) 0.105(6) Uiso 0.30 1 d PD B 2
F21X F -0.301(3) 0.4107(17) 0.9192(15) 0.122(7) Uiso 0.30 1 d PD B 2
F19Y F -0.4164(18) 0.4093(12) 0.8811(8) 0.071(4) Uiso 0.30 1 d PD E 3
F20Y F -0.352(2) 0.5908(16) 0.9899(8) 0.068(4) Uiso 0.30 1 d PD E 3
F21Y F -0.179(2) 0.5019(19) 0.9534(13) 0.104(6) Uiso 0.30 1 d PD E 3
C20 C 0.3147(8) 0.7623(6) 0.9408(4) 0.0634(16) Uani 1 1 d D B 1
F22 F 0.3712(16) 0.8860(10) 0.9464(8) 0.079(3) Uiso 0.40 1 d PD B 1
F23 F 0.3069(17) 0.7651(13) 1.0214(6) 0.075(3) Uiso 0.40 1 d PD B 1
F24 F 0.4146(16) 0.7112(15) 0.9103(8) 0.080(4) Uiso 0.40 1 d PD B 1
F22X F 0.420(2) 0.8636(15) 0.9212(12) 0.090(5) Uiso 0.30 1 d PD B 2
F23X F 0.313(3) 0.810(2) 1.0195(9) 0.093(6) Uiso 0.30 1 d PD B 2
F24X F 0.3738(16) 0.6701(11) 0.9207(8) 0.036(2) Uiso 0.30 1 d PD B 2
F22Y F 0.4474(18) 0.8705(14) 0.9859(11) 0.095(5) Uiso 0.30 1 d PD F 3
F23Y F 0.2016(18) 0.7410(15) 0.9877(10) 0.081(4) Uiso 0.30 1 d PD F 3
F24Y F 0.356(4) 0.661(2) 0.929(2) 0.161(18) Uiso 0.30 1 d PD F 3
C12 C 0.1922(10) 0.9373(8) 0.7528(5) 0.0444(18) Uiso 0.60 1 d PD B 1
C13 C 0.1187(11) 0.9903(9) 0.8157(6) 0.0485(19) Uiso 0.60 1 d PD B 1
H13 H 0.1772 1.0773 0.8541 0.058 Uiso 0.60 1 calc PR B 1
C14 C -0.0416(10) 0.9162(8) 0.8230(5) 0.0445(17) Uiso 0.60 1 d PD B 1
C17V C -0.2425(16) 0.6137(11) 0.8701(8) 0.044(3) Uiso 0.40 1 d PD B 2
C18V C -0.2139(17) 0.7459(11) 0.9013(9) 0.049(3) Uiso 0.40 1 d PD B 2
H18V H -0.2350 0.7817 0.9557 0.059 Uiso 0.40 1 calc PR B 2
C14V C -0.1554(16) 0.8265(11) 0.8550(8) 0.044(3) Uiso 0.40 1 d PD B 2
C17 C -0.1685(11) 0.5801(8) 0.8776(6) 0.0458(18) Uiso 0.60 1 d PD B 1
C18 C 0.0024(11) 0.6442(9) 0.9233(6) 0.053(2) Uiso 0.60 1 d PD B 1
H18 H 0.0234 0.6502 0.9804 0.064 Uiso 0.60 1 calc PR B 1
C19 C 0.1327(10) 0.6958(8) 0.8892(5) 0.0436(17) Uiso 0.60 1 d PD B 1
C12V C 0.273(2) 0.8996(17) 0.7620(12) 0.077(5) Uiso 0.40 1 d PD B 2
C13V C 0.324(2) 0.8866(16) 0.8404(10) 0.069(4) Uiso 0.40 1 d PD B 2
H13V H 0.4159 0.9573 0.8805 0.082 Uiso 0.40 1 calc PR B 2
C19V C 0.248(2) 0.7776(16) 0.8590(10) 0.065(4) Uiso 0.40 1 d PD B 2

loop_
_atom_site_aniso_label
_atom_site_aniso_U_11
_atom_site_aniso_U_22
_atom_site_aniso_U_33
_atom_site_aniso_U_23
_atom_site_aniso_U_13
_atom_site_aniso_U_12
Bi1 0.03325(10) 0.03902(10) 0.02922(10) 0.01092(7) 0.00825(6) 0.01589(7)
Co1 0.0329(4) 0.0295(4) 0.0289(4) 0.0120(3) 0.0082(3) 0.0144(3)
O1 0.0393(16) 0.0356(15) 0.0360(16) 0.0161(13) 0.0126(13) 0.0195(13)
O2 0.0317(14) 0.0334(14) 0.0376(16) 0.0139(12) 0.0095(12) 0.0126(12)
O3 0.0513(19) 0.0396(16) 0.0368(17) 0.0157(14) 0.0079(14) 0.0195(15)
O4 0.0343(15) 0.0432(16) 0.0303(15) 0.0113(13) 0.0060(12) 0.0203(13)
O5 0.0448(19) 0.0399(17) 0.0462(19) 0.0160(15) 0.0145(15) 0.0142(14)
O6 0.055(2) 0.0438(18) 0.0465(19) 0.0143(15) 0.0168(16) 0.0261(16)
O7 0.0465(19) 0.055(2) 0.0413(18) 0.0238(16) 0.0179(15) 0.0207(16)
O8 0.0410(18) 0.055(2) 0.0388(18) 0.0065(15) -0.0001(14) 0.0182(16)
C1 0.068(3) 0.058(3) 0.063(3) 0.038(3) 0.030(3) 0.046(3)
F1 0.118(4) 0.170(5) 0.097(4) 0.042(3) 0.012(3) 0.119(4)
F2 0.118(4) 0.051(2) 0.134(4) 0.040(2) 0.069(3) 0.053(2)
F3 0.109(3) 0.083(3) 0.105(3) 0.062(2) 0.078(3) 0.073(2)
C2 0.041(2) 0.039(2) 0.034(2) 0.0174(18) 0.0089(18) 0.0220(19)
C3 0.033(2) 0.036(2) 0.035(2) 0.0134(17) 0.0051(17) 0.0114(17)
C4 0.046(3) 0.035(2) 0.045(3) 0.0193(19) 0.014(2) 0.0184(19)
C5 0.036(2) 0.040(2) 0.064(3) 0.021(2) 0.016(2) 0.010(2)
F4 0.0365(16) 0.060(2) 0.094(3) 0.0151(19) 0.0034(17) 0.0069(15)
F5 0.062(2) 0.075(2) 0.098(3) 0.060(2) 0.039(2) 0.0285(18)
F6 0.061(2) 0.0556(19) 0.089(3) 0.0284(18) 0.048(2) 0.0229(16)
C6 0.075(4) 0.050(3) 0.063(4) 0.024(3) 0.002(3) 0.026(3)
C7 0.057(3) 0.043(3) 0.053(3) 0.014(2) 0.002(2) 0.022(2)
C8 0.060(3) 0.058(3) 0.048(3) 0.018(2) 0.002(2) 0.033(3)
C9 0.043(3) 0.051(3) 0.043(3) 0.009(2) 0.005(2) 0.024(2)
C10 0.040(3) 0.078(4) 0.047(3) 0.020(3) 0.006(2) 0.028(3)
C11 0.053(3) 0.042(3) 0.102(6) 0.024(3) -0.003(3) 0.003(3)
C15 0.089(5) 0.074(4) 0.064(4) -0.005(3) 0.007(4) 0.054(4)
C16 0.084(5) 0.102(6) 0.054(4) 0.046(4) 0.033(4) 0.039(4)
C20 0.068(4) 0.063(4) 0.048(3) 0.005(3) -0.010(3) 0.029(3)

loop_
_atom_type_symbol
_atom_type_description
_atom_type_scat_dispersion_real
_atom_type_scat_dispersion_imag
_atom_type_scat_source
C C 0.0033 0.0016 'International Tables Vol C Tables 4.2.6.8 and 6.1.1.4'
H H 0.0000 0.0000 'International Tables Vol C Tables 4.2.6.8 and 6.1.1.4'
O O 0.0106 0.0060 'International Tables Vol C Tables 4.2.6.8 and 6.1.1.4'
F F 0.0171 0.0103 'International Tables Vol C Tables 4.2.6.8 and 6.1.1.4'
Co Co 0.3494 0.9721 'International Tables Vol C Tables 4.2.6.8 and 6.1.1.4'
Bi Bi -4.1077 10.2566 'International Tables Vol C Tables 4.2.6.8 and 6.1.1.4'

loop_
_geom_angle_atom_site_label_1
_geom_angle_atom_site_label_2
_geom_angle_atom_site_label_3
_geom_angle
_geom_angle_site_symmetry_1
_geom_angle_site_symmetry_3
_geom_angle_publ_flag
O8 Bi1 O6 83.04(14) . . y
O8 Bi1 O5 74.95(14) . . y
O6 Bi1 O5 72.74(13) . . y
O8 Bi1 O7 79.51(14) . . y
O6 Bi1 O7 72.15(13) . . y
O5 Bi1 O7 138.50(13) . . y
O8 Bi1 O4 83.51(12) . . y
O6 Bi1 O4 143.87(12) . . y
O5 Bi1 O4 71.42(11) . . y
O7 Bi1 O4 137.22(12) . . y
O8 Bi1 O3 74.17(13) . . y
O6 Bi1 O3 137.28(12) . . y
O5 Bi1 O3 131.82(12) . . y
O7 Bi1 O3 68.52(12) . . y
O4 Bi1 O3 69.14(11) . . y
O1 Co1 O1 180.000(2) . 2_566 y
O1 Co1 O2 88.82(12) . . y
O1 Co1 O2 91.18(12) 2_566 . y
O1 Co1 O2 91.18(12) . 2_566 y
O1 Co1 O2 88.82(12) 2_566 2_566 y
O2 Co1 O2 180.0 . 2_566 y
O1 Co1 O4 86.52(12) . 2_566 y
O1 Co1 O4 93.48(12) 2_566 2_566 y
O2 Co1 O4 84.70(12) . 2_566 y
O2 Co1 O4 95.30(12) 2_566 2_566 y
O1 Co1 O4 93.48(12) . . y
O1 Co1 O4 86.52(12) 2_566 . y
O2 Co1 O4 95.30(12) . . y
O2 Co1 O4 84.70(12) 2_566 . y
O4 Co1 O4 180.000(1) 2_566 . y
C2 O1 Co1 124.0(3) . . n
C3 O2 Co1 124.5(3) . . n
C7 O3 Bi1 128.6(4) . . n
C9 O4 Co1 129.9(3) . . n
C9 O4 Bi1 124.5(3) . . n
Co1 O4 Bi1 97.73(11) . . n
C12 O5 C12V 45.0(9) . . n
C12 O5 Bi1 131.1(4) . . n
C12V O5 Bi1 125.1(7) . . n
C14V O6 C14 73.0(8) . . n
C14V O6 Bi1 133.3(6) . . n
C14 O6 Bi1 134.5(5) . . n
C17V O7 C17 42.4(7) . . n
C17V O7 Bi1 132.9(6) . . n
C17 O7 Bi1 125.9(5) . . n
C19V O8 C19 70.8(9) . . n
C19V O8 Bi1 146.6(8) . . n
C19 O8 Bi1 134.6(5) . . n
F1 C1 F3 110.7(6) . . n
F1 C1 F2 104.6(5) . . n
F3 C1 F2 106.1(5) . . n
F1 C1 C2 109.9(5) . . n
F3 C1 C2 112.2(4) . . n
F2 C1 C2 113.0(5) . . n
O1 C2 C4 128.8(4) . 2_566 n
O1 C2 C1 113.6(4) . . n
C4 C2 C1 117.7(4) 2_566 . n
O2 C3 C4 128.9(4) . . n
O2 C3 C5 114.8(4) . . n
C4 C3 C5 116.3(4) . . n
C3 C4 C2 122.3(4) . 2_566 n
C3 C4 H4 118.8 . . n
C2 C4 H4 118.8 2_566 . n
F4 C5 F5 107.4(4) . . n
F4 C5 F6 108.1(4) . . n
F5 C5 F6 108.3(5) . . n
F4 C5 C3 109.5(5) . . n
F5 C5 C3 112.1(4) . . n
F6 C5 C3 111.4(4) . . n
F9 C6 F8 107.5(9) . . n
F9 C6 F7 108.4(10) . . n
F8 C6 F7 106.1(9) . . n
F9 C6 C7 110.6(7) . . n
F8 C6 C7 113.8(6) . . n
F7 C6 C7 110.2(7) . . n
O3 C7 C8 127.0(5) . . n
O3 C7 C6 115.4(5) . . n
C8 C7 C6 117.6(5) . . n
C9 C8 C7 121.7(5) . . n
C9 C8 H8 119.1 . . n
C7 C8 H8 119.1 . . n
O4 C9 C8 128.2(5) . . n
O4 C9 C10 114.4(5) . . n
C8 C9 C10 117.4(5) . . n
F11 C10 F12 110.2(8) . . n
F11 C10 F10 105.9(9) . . n
F12 C10 F10 105.9(9) . . n
F11 C10 C9 113.2(7) . . n
F12 C10 C9 112.7(6) . . n
F10 C10 C9 108.4(6) . . n
F13 C11 F15 115.5(14) . . n
F13 C11 F14 107.8(14) . . n
F15 C11 F14 105.1(13) . . n
F13 C11 C12 115.5(10) . . n
F15 C11 C12 101.9(8) . . n
F14 C11 C12 110.5(10) . . n
F16 C15 F18 116.8(13) . . n
F16 C15 F17 108.2(10) . . n
F18 C15 F17 110.9(11) . . n
F16 C15 C14 64.3(8) . . n
F18 C15 C14 105.4(9) . . n
F17 C15 C14 141.4(9) . . n
C15 F16 C14 67.2(7) . . n
C15 F16 C13 116.8(10) . . n
C14 F16 C13 49.8(6) . . n
F19 C16 F21 112.4(10) . . n
F19 C16 F20 110.0(10) . . n
F21 C16 F20 95.0(9) . . n
F19 C16 C17 119.1(7) . . n
F21 C16 C17 110.3(10) . . n
F20 C16 C17 107.3(9) . . n
F24 C20 F22 109.9(11) . . n
F24 C20 F23 111.3(9) . . n
F22 C20 F23 105.2(9) . . n
F24 C20 C19 115.5(8) . . n
F22 C20 C19 106.6(8) . . n
F23 C20 C19 107.7(8) . . n
O5 C12 C13 128.5(8) . . n
O5 C12 C11 112.5(7) . . n
C13 C12 C11 118.8(8) . . n
C12 C13 C14 120.0(8) . . n
C12 C13 F16 176.3(9) . . n
C14 C13 F16 57.7(6) . . n
C12 C13 H13 120.0 . . n
C14 C13 H13 120.0 . . n
F16 C13 H13 62.4 . . n
O6 C14 C13 127.2(8) . . n
O6 C14 F16 158.9(8) . . n
C13 C14 F16 72.5(7) . . n
O6 C14 C15 111.9(6) . . n
C13 C14 C15 120.8(7) . . n
F16 C14 C15 48.5(6) . . n
O7 C17V C18V 125.5(11) . . n
C14V C18V C17V 121.8(12) . . n
C14V C18V H18V 119.1 . . n
C17V C18V H18V 119.1 . . n
O6 C14V C18V 127.9(11) . . n
O6 C14V F17X 152.0(10) . . n
C18V C14V F17X 79.5(9) . . n
O7 C17 C18 128.1(8) . . n
O7 C17 C16 113.1(7) . . n
C18 C17 C16 118.7(8) . . n
C19 C18 C17 123.5(9) . . n
C19 C18 H18 118.3 . . n
C17 C18 H18 118.3 . . n
O8 C19 C18 128.1(8) . . n
O8 C19 C20 110.4(6) . . n
C18 C19 C20 121.5(8) . . n
O5 C12V C13V 128.2(14) . . n
C19V C13V C12V 122.7(15) . . n
C19V C13V H13V 118.7 . . n
C12V C13V H13V 118.7 . . n
O8 C19V C13V 121.4(13) . . n
O8 C19V F22X 165.3(15) . . n
C13V C19V F22X 70.6(11) . . n

loop_
_geom_bond_atom_site_label_1
_geom_bond_atom_site_label_2
_geom_bond_distance
_geom_bond_site_symmetry_2
_geom_bond_publ_flag
Bi1 O8 2.154(3) . y
Bi1 O6 2.317(3) . y
Bi1 O5 2.343(3) . y
Bi1 O7 2.348(3) . y
Bi1 O4 2.450(3) . y
Bi1 O3 2.491(3) . y
Co1 O1 2.003(3) . y
Co1 O1 2.003(3) 2_566 y
Co1 O2 2.014(3) . y
Co1 O2 2.014(3) 2_566 y
Co1 O4 2.229(3) 2_566 y
Co1 O4 2.229(3) . y
O1 C2 1.264(5) . n
O2 C3 1.246(5) . n
O3 C7 1.218(7) . n
O4 C9 1.288(6) . n
O5 C12 1.263(9) . n
O5 C12V 1.303(19) . n
O6 C14V 1.184(13) . n
O6 C14 1.227(9) . n
O7 C17V 1.212(13) . n
O7 C17 1.248(9) . n
O8 C19V 1.122(17) . n
O8 C19 1.230(9) . n
C1 F1 1.292(8) . n
C1 F3 1.309(6) . n
C1 F2 1.325(7) . n
C1 C2 1.531(6) . n
C2 C4 1.391(7) 2_566 n
C3 C4 1.385(7) . n
C3 C5 1.543(6) . n
C4 C2 1.391(7) 2_566 n
C4 H4 0.9500 . n
C5 F4 1.325(7) . n
C5 F5 1.326(6) . n
C5 F6 1.326(6) . n
C6 F9 1.296(10) . n
C6 F8 1.351(10) . n
C6 F7 1.379(11) . n
C6 C7 1.542(8) . n
C7 C8 1.418(9) . n
C8 C9 1.360(8) . n
C8 H8 0.9500 . n
C9 C10 1.508(8) . n
C10 F11 1.326(9) . n
C10 F12 1.361(9) . n
C10 F10 1.399(10) . n
C11 F13 1.294(13) . n
C11 F15 1.322(12) . n
C11 F14 1.322(12) . n
C11 C12 1.547(10) . n
C15 F16 1.286(13) . n
C15 F18 1.309(11) . n
C15 F17 1.336(12) . n
C15 C14 1.582(10) . n
F16 C14 1.546(16) . n
F16 C13 1.744(16) . n
F17X C14V 1.72(2) . n
C16 F19 1.307(11) . n
C16 F21 1.340(13) . n
C16 F20 1.419(12) . n
C16 C17 1.539(10) . n
C20 F24 1.279(11) . n
C20 F22 1.323(11) . n
C20 F23 1.363(11) . n
C20 C19 1.557(10) . n
F22X C19V 1.57(2) . n
C12 C13 1.381(11) . n
C13 C14 1.397(11) . n
C13 H13 0.9500 . n
C17V C18V 1.396(15) . n
C18V C14V 1.387(14) . n
C18V H18V 0.9500 . n
C17 C18 1.447(12) . n
C18 C19 1.342(12) . n
C18 H18 0.9500 . n
C12V C13V 1.445(18) . n
C13V C19V 1.356(17) . n
C13V H13V 0.9500 . n
